data_7022928
loop_
_publ_author_name
'Ma, Ming-Li'
'Ji, Can'
'Zang, Shuang-Quan'

_publ_section_title
;
 Syntheses, structures, tunable emission and white light emitting Eu3+ and
 Tb3+ doped lanthanide metal-organic framework materials.
;
_journal_issue 29
_journal_name_full 'Dalton transactions (Cambridge, England : 2003)'
_journal_page_first 10579
_journal_page_last 10586
_journal_paper_doi 10.1039/c3dt50315a
_journal_volume 42
_journal_year 2013
_chemical_formula_moiety '2(C17 H8 Gd O9), 2(C2 H8 N), 3(H O0.50), H O0.50'
_chemical_formula_sum 'C38 H38 Gd2 N2 O21'
_chemical_formula_weight 1173.20
_chemical_name_systematic
;

?

;
_space_group_IT_number 20
_symmetry_cell_setting orthorhombic
_symmetry_space_group_name_Hall 'C 2c 2'
_symmetry_space_group_name_H-M 'C 2 2 21'
_atom_sites_solution_hydrogens geom
_atom_sites_solution_primary direct
_atom_sites_solution_secondary difmap
_audit_creation_method SHELXL-97
_cell_angle_alpha 90.00
_cell_angle_beta 90.00
_cell_angle_gamma 90.00
_cell_formula_units_Z 4
_cell_length_a 14.6484(8)
_cell_length_b 16.4358(7)
_cell_length_c 16.5923(8)
_cell_measurement_reflns_used 2437
_cell_measurement_temperature 296(2)
_cell_measurement_theta_max 29.2858
_cell_measurement_theta_min 3.0340
_cell_volume 3994.7(3)
_computing_cell_refinement 'Bruker FRAMBO'
_computing_data_collection 'Bruker FRAMBO'
_computing_data_reduction 'Bruker SAINT'
_computing_molecular_graphics 'Bruker SHELXTL'
_computing_publication_material 'Bruker SHELXTL'
_computing_structure_refinement 'SHELXL-97 (Sheldrick, 1997)'
_computing_structure_solution 'SHELXS-97 (Sheldrick, 1990)'
_diffrn_ambient_temperature 296(2)
_diffrn_measured_fraction_theta_full 0.995
_diffrn_measured_fraction_theta_max 0.995
_diffrn_measurement_device_type 'multiwire proportional'
_diffrn_measurement_method 'phi and omega scans'
_diffrn_radiation_monochromator graphite
_diffrn_radiation_source 'fine-focus sealed tube'
_diffrn_radiation_type MoK\a
_diffrn_radiation_wavelength 0.71073
_diffrn_reflns_av_R_equivalents 0.0293
_diffrn_reflns_av_unetI/netI 0.0523
_diffrn_reflns_limit_h_max 10
_diffrn_reflns_limit_h_min -17
_diffrn_reflns_limit_k_max 18
_diffrn_reflns_limit_k_min -19
_diffrn_reflns_limit_l_max 13
_diffrn_reflns_limit_l_min -19
_diffrn_reflns_number 5307
_diffrn_reflns_theta_full 25.00
_diffrn_reflns_theta_max 25.00
_diffrn_reflns_theta_min 3.49
_exptl_absorpt_coefficient_mu 3.383
_exptl_absorpt_correction_T_max 0.5658
_exptl_absorpt_correction_T_min 0.5369
_exptl_absorpt_correction_type multi-scan
_exptl_absorpt_process_details 'SADABS (Bruker, 2005)'
_exptl_crystal_colour colourless
_exptl_crystal_density_diffrn 1.951
_exptl_crystal_density_method 'not measured'
_exptl_crystal_description prism
_exptl_crystal_F_000 2304
_exptl_crystal_size_max 0.21
_exptl_crystal_size_mid 0.20
_exptl_crystal_size_min 0.19
_refine_diff_density_max 1.872
_refine_diff_density_min -1.416
_refine_diff_density_rms 0.196
_refine_ls_abs_structure_details 'Flack H D (1983), Acta Cryst. A39, 876-881'
_refine_ls_abs_structure_Flack 0.00(4)
_refine_ls_extinction_method none
_refine_ls_goodness_of_fit_ref 1.057
_refine_ls_hydrogen_treatment constr
_refine_ls_matrix_type full
_refine_ls_number_parameters 278
_refine_ls_number_reflns 3241
_refine_ls_number_restraints 157
_refine_ls_restrained_S_all 1.067
_refine_ls_R_factor_all 0.0574
_refine_ls_R_factor_gt 0.0528
_refine_ls_shift/su_max 0.001
_refine_ls_shift/su_mean 0.000
_refine_ls_structure_factor_coef Fsqd
_refine_ls_weighting_details 'calc w=1/[\s^2^(Fo^2^)+(0.0790P)^2^+58.9490P] where P=(Fo^2^+2Fc^2^)/3'
_refine_ls_weighting_scheme calc
_refine_ls_wR_factor_gt 0.1342
_refine_ls_wR_factor_ref 0.1372
_reflns_number_gt 2982
_reflns_number_total 3241
_reflns_threshold_expression >2sigma(I)
_cod_data_source_file c3dt50315a.txt
_cod_data_source_block a2
_cod_depositor_comments
;
The following automatic conversions were performed:

'_symmetry_cell_setting' value 'Orthorhombic' changed to
'orthorhombic' according to
/home/saulius/struct/CIF-dictionaries/cif_core.dic dictionary named
'cif_core.dic' version 2.4.2 from 2011-04-26.

Automatic conversion script
Id: cif_fix_values 1891 2012-01-12 08:04:46Z andrius 
;
_cod_original_sg_symbol_H-M C222(1)
_cod_database_code 7022928

loop_
_symmetry_equiv_pos_as_xyz
'x, y, z'
'-x, -y, z+1/2'
'x, -y, -z'
'-x, y, -z+1/2'
'x+1/2, y+1/2, z'
'-x+1/2, -y+1/2, z+1/2'
'x+1/2, -y+1/2, -z'
'-x+1/2, y+1/2, -z+1/2'

loop_
_atom_site_label
_atom_site_type_symbol
_atom_site_fract_x
_atom_site_fract_y
_atom_site_fract_z
_atom_site_U_iso_or_equiv
_atom_site_adp_type
_atom_site_occupancy
_atom_site_symmetry_multiplicity
_atom_site_calc_flag
_atom_site_refinement_flags
_atom_site_disorder_assembly
_atom_site_disorder_group
Gd1 Gd 0.83793(5) 1.0000 0.5000 0.0221(2) Uani 1 2 d SU . .
Gd2 Gd 1.0000 0.83214(5) 0.7500 0.0222(2) Uani 1 2 d SU . .
O1 O 0.9446(8) 0.9034(7) 0.5245(6) 0.047(2) Uani 1 1 d U . .
O2 O 1.0435(6) 0.8563(5) 0.6156(5) 0.031(2) Uani 1 1 d U . .
O3 O 1.2238(11) 0.5711(9) 0.4164(9) 0.080(4) Uani 1 1 d U . .
O4 O 1.2349(10) 0.6164(8) 0.5348(8) 0.066(3) Uani 1 1 d U . .
O5 O 1.0352(9) 0.7670(9) 0.2634(11) 0.070(3) Uani 0.50 1 d PDU A -1
C5' C 1.0352(9) 0.7670(9) 0.2634(11) 0.070(3) Uani 0.50 1 d PU A -1
H5'A H 1.0644 0.7203 0.2400 0.084 Uiso 0.50 1 d PR A -1
H5'B H 1.0644 0.8136 0.2401 0.084 Uiso 0.50 1 d PR A -1
O6 O 0.8687(6) 1.0337(5) 0.6353(5) 0.0281(18) Uani 1 1 d U . .
O7 O 0.8978(9) 0.9340(7) 0.7228(6) 0.053(3) Uani 1 1 d U . .
O8 O 0.6431(7) 1.2524(7) 0.7242(6) 0.050(3) Uani 1 1 d U . .
O9 O 0.5678(10) 1.2226(8) 0.8329(7) 0.066(4) Uani 1 1 d U . .
O10 O 0.7605(10) 1.0297(9) 0.9858(10) 0.071(3) Uani 0.50 1 d PDU B -1
C10' C 0.7605(10) 1.0297(9) 0.9858(10) 0.071(3) Uani 0.50 1 d PU B -1
H10A H 0.7025 1.0516 1.0016 0.085 Uiso 0.50 1 d PR B -1
H10B H 0.8047 1.0588 1.0174 0.085 Uiso 0.50 1 d PR B -1
O1W O 0.0460(17) 0.5662(15) 0.6236(19) 0.170(9) Uani 1 1 d U . .
H1WA H 0.0162 0.6056 0.6341 0.254 Uiso 1 1 d R . .
H1WB H 0.0951 0.5785 0.5992 0.254 Uiso 1 1 d R . .
O2W O -0.044(4) 0.5000 0.5000 0.156 Uani 0.50 2 d SPU . .
H2WB H -0.0149 0.5212 0.5387 0.234 Uiso 0.50 1 d PR . .
O3W O 0.0000 0.472(4) 0.7500 0.161 Uani 0.50 2 d SPU . .
H3WB H 0.0141 0.4964 0.7141 0.241 Uiso 0.50 1 d PR . .
N1 N 0.7872(17) 0.2946(15) 0.6401(17) 0.155 Uani 1 1 d DU . .
H1A H 0.7992 0.2625 0.6828 0.186 Uiso 1 1 calc R . .
H1B H 0.7266 0.2936 0.6313 0.186 Uiso 1 1 calc R . .
C1 C 1.0085(12) 0.8591(9) 0.5454(8) 0.045(2) Uani 1 1 d U . .
C2 C 1.2011(10) 0.6196(11) 0.4660(10) 0.047(4) Uani 1 1 d U . .
C3 C 1.0495(8) 0.8052(7) 0.4836(7) 0.027(2) Uani 1 1 d DU . .
C4 C 1.1095(7) 0.7427(7) 0.5052(11) 0.033(3) Uani 1 1 d DU . .
H4 H 1.1261 0.7354 0.5588 0.040 Uiso 1 1 calc R . .
C5 C 1.1444(10) 0.6912(8) 0.4455(9) 0.042(3) Uani 1 1 d DU . .
C6 C 1.1216(12) 0.7054(12) 0.3671(11) 0.065(5) Uani 1 1 d DU A .
H6 H 1.1457 0.6722 0.3270 0.078 Uiso 1 1 calc R . .
C7 C 1.0627(13) 0.7691(13) 0.3454(11) 0.071(6) Uani 1 1 d DU . .
C8 C 1.0240(9) 0.8148(10) 0.4036(9) 0.047(4) Uani 1 1 d DU A .
H8 H 0.9798 0.8530 0.3900 0.057 Uiso 1 1 calc R . .
C9 C 0.8650(9) 1.0019(10) 0.7039(7) 0.035(3) Uani 1 1 d U . .
C10 C 0.6274(10) 1.2070(7) 0.7868(8) 0.029(3) Uani 1 1 d U . .
C11 C 0.8115(8) 1.0463(7) 0.7679(7) 0.028(3) Uani 1 1 d DU . .
C12 C 0.7540(8) 1.1081(6) 0.7473(10) 0.032(2) Uani 1 1 d DU . .
H12 H 0.7503 1.1257 0.6941 0.038 Uiso 1 1 calc R . .
C13 C 0.7010(10) 1.1445(7) 0.8069(8) 0.037(3) Uani 1 1 d DU . .
C14 C 0.7097(13) 1.1195(11) 0.8872(10) 0.064(6) Uani 1 1 d DU B .
H14 H 0.6770 1.1399 0.9218 0.077 Uiso 1 1 d R . .
C15 C 0.7728(12) 1.0610(11) 0.9089(11) 0.053(3) Uani 1 1 d DU . .
C16 C 0.8195(13) 1.0175(12) 0.8464(9) 0.068(6) Uani 1 1 d U B .
H16 H 0.8541 0.9715 0.8579 0.081 Uiso 1 1 calc R . .
C18 C 0.836(3) 0.2626(17) 0.5678(19) 0.158(3) Uani 1 1 d DU . .
H18A H 0.8440 0.3010 0.5343 0.237 Uiso 1 1 d R . .
H18B H 0.7996 0.2207 0.5434 0.237 Uiso 1 1 d R . .
H18C H 0.8872 0.2431 0.5818 0.237 Uiso 1 1 d R . .
C17 C 0.817(2) 0.3794(16) 0.6580(19) 0.159(3) Uani 1 1 d DU . .
H17A H 0.8666 0.3936 0.6233 0.238 Uiso 1 1 d R . .
H17B H 0.8353 0.3813 0.7097 0.238 Uiso 1 1 d R . .
H17C H 0.7732 0.4130 0.6512 0.238 Uiso 1 1 d R . .

loop_
_atom_site_aniso_label
_atom_site_aniso_U_11
_atom_site_aniso_U_22
_atom_site_aniso_U_33
_atom_site_aniso_U_23
_atom_site_aniso_U_13
_atom_site_aniso_U_12
Gd1 0.0275(4) 0.0228(4) 0.0161(4) -0.0012(3) 0.000 0.000
Gd2 0.0291(4) 0.0225(4) 0.0151(4) 0.000 0.0001(4) 0.000
O1 0.058(5) 0.053(5) 0.028(4) -0.005(3) -0.011(4) 0.035(4)
O2 0.040(5) 0.042(5) 0.011(3) -0.002(3) 0.000(3) 0.010(4)
O3 0.091(10) 0.077(9) 0.072(8) -0.029(7) -0.028(8) 0.052(8)
O4 0.068(4) 0.066(4) 0.063(4) -0.001(2) -0.002(2) 0.006(2)
O5 0.070(4) 0.074(4) 0.066(4) -0.001(2) -0.003(2) 0.005(2)
C5' 0.070(4) 0.074(4) 0.066(4) -0.001(2) -0.003(2) 0.005(2)
O6 0.042(5) 0.026(4) 0.016(4) 0.000(3) 0.004(4) 0.006(4)
O7 0.083(8) 0.051(6) 0.025(5) 0.008(4) 0.013(5) 0.043(6)
O8 0.058(7) 0.065(7) 0.027(5) 0.026(4) 0.008(4) 0.030(6)
O9 0.085(8) 0.078(8) 0.037(6) 0.025(6) 0.022(6) 0.054(7)
O10 0.076(4) 0.070(4) 0.067(4) 0.003(2) 0.002(2) 0.006(2)
C10' 0.076(4) 0.070(4) 0.067(4) 0.003(2) 0.002(2) 0.006(2)
O1W 0.169(9) 0.170(9) 0.170(9) -0.001(2) 0.001(2) 0.000(2)
O2W 0.156 0.156 0.156 0.000 0.000 0.000
O3W 0.151 0.161 0.171 0.000 0.000 0.000
N1 0.154 0.155 0.155 0.001 0.000 0.000
C1 0.057(5) 0.051(5) 0.028(4) -0.003(3) -0.011(4) 0.034(4)
C2 0.032(7) 0.066(10) 0.043(7) -0.014(6) -0.003(6) 0.014(7)
C3 0.029(5) 0.031(6) 0.022(5) 0.007(4) 0.001(5) 0.002(4)
C4 0.044(7) 0.037(6) 0.018(5) 0.001(5) -0.001(7) 0.012(5)
C5 0.049(8) 0.046(7) 0.031(6) -0.006(5) 0.008(6) 0.008(6)
C6 0.072(11) 0.088(12) 0.036(6) -0.026(8) -0.005(8) 0.047(9)
C7 0.066(11) 0.106(15) 0.040(6) -0.013(8) 0.001(8) 0.055(11)
C8 0.028(7) 0.076(11) 0.037(5) 0.009(6) 0.002(6) 0.034(7)
C9 0.048(7) 0.040(6) 0.016(4) -0.006(5) -0.003(5) 0.017(6)
C10 0.048(7) 0.018(6) 0.022(6) 0.010(4) 0.014(5) 0.010(5)
C11 0.030(6) 0.031(6) 0.024(5) 0.004(4) 0.005(5) 0.001(4)
C12 0.042(6) 0.035(6) 0.019(5) 0.003(7) 0.006(6) 0.009(5)
C13 0.058(8) 0.024(6) 0.027(6) 0.000(5) 0.007(6) 0.013(5)
C14 0.084(13) 0.088(12) 0.020(6) -0.010(6) 0.007(7) 0.054(10)
C15 0.054(4) 0.053(4) 0.051(3) 0.000(2) 0.001(2) 0.004(2)
C16 0.078(11) 0.096(15) 0.029(5) -0.002(7) -0.017(7) 0.065(12)
C18 0.158(4) 0.159(4) 0.158(3) -0.001(2) 0.001(2) 0.000(2)
C17 0.159(4) 0.157(2) 0.159(4) -0.001(2) 0.000(2) -0.001(2)

loop_
_atom_type_symbol
_atom_type_description
_atom_type_scat_dispersion_real
_atom_type_scat_dispersion_imag
_atom_type_scat_source
C C 0.0033 0.0016 'International Tables Vol C Tables 4.2.6.8 and 6.1.1.4'
H H 0.0000 0.0000 'International Tables Vol C Tables 4.2.6.8 and 6.1.1.4'
N N 0.0061 0.0033 'International Tables Vol C Tables 4.2.6.8 and 6.1.1.4'
O O 0.0106 0.0060 'International Tables Vol C Tables 4.2.6.8 and 6.1.1.4'
Gd Gd -0.1653 3.9035 'International Tables Vol C Tables 4.2.6.8 and 6.1.1.4'

loop_
_geom_angle_atom_site_label_1
_geom_angle_atom_site_label_2
_geom_angle_atom_site_label_3
_geom_angle
_geom_angle_site_symmetry_1
_geom_angle_site_symmetry_3
O1 Gd1 O1 92.7(6) 3_576 .
O1 Gd1 O6 82.8(3) 3_576 .
O1 Gd1 O6 82.1(3) . .
O1 Gd1 O6 82.1(3) 3_576 3_576
O1 Gd1 O6 82.8(3) . 3_576
O6 Gd1 O6 158.0(4) . 3_576
O1 Gd1 O3 92.0(5) 3_576 5_455
O1 Gd1 O3 154.3(4) . 5_455
O6 Gd1 O3 123.6(4) . 5_455
O6 Gd1 O3 72.8(4) 3_576 5_455
O1 Gd1 O3 154.3(4) 3_576 7_466
O1 Gd1 O3 92.0(5) . 7_466
O6 Gd1 O3 72.9(4) . 7_466
O6 Gd1 O3 123.6(4) 3_576 7_466
O3 Gd1 O3 94.7(9) 5_455 7_466
O1 Gd1 O4 85.5(5) 3_576 5_455
O1 Gd1 O4 155.5(4) . 5_455
O6 Gd1 O4 73.5(4) . 5_455
O6 Gd1 O4 121.0(4) 3_576 5_455
O3 Gd1 O4 50.2(4) 5_455 5_455
O3 Gd1 O4 79.8(5) 7_466 5_455
O1 Gd1 O4 155.5(4) 3_576 7_466
O1 Gd1 O4 85.5(5) . 7_466
O6 Gd1 O4 121.0(4) . 7_466
O6 Gd1 O4 73.5(4) 3_576 7_466
O3 Gd1 O4 79.8(5) 5_455 7_466
O3 Gd1 O4 50.2(4) 7_466 7_466
O4 Gd1 O4 105.9(7) 5_455 7_466
O1 Gd1 C2 88.1(4) 3_576 5_455
O1 Gd1 C2 178.6(4) . 5_455
O6 Gd1 C2 99.2(4) . 5_455
O6 Gd1 C2 96.2(4) 3_576 5_455
O3 Gd1 C2 24.4(4) 5_455 5_455
O3 Gd1 C2 87.8(5) 7_466 5_455
O4 Gd1 C2 25.7(4) 5_455 5_455
O4 Gd1 C2 93.3(5) 7_466 5_455
O1 Gd1 C2 178.6(4) 3_576 7_466
O1 Gd1 C2 88.1(4) . 7_466
O6 Gd1 C2 96.2(4) . 7_466
O6 Gd1 C2 99.2(4) 3_576 7_466
O3 Gd1 C2 87.8(5) 5_455 7_466
O3 Gd1 C2 24.4(4) 7_466 7_466
O4 Gd1 C2 93.3(5) 5_455 7_466
O4 Gd1 C2 25.7(4) 7_466 7_466
C2 Gd1 C2 91.2(7) 5_455 7_466
O7 Gd2 O7 86.0(7) 4_756 .
O7 Gd2 O2 82.4(3) 4_756 4_756
O7 Gd2 O2 83.5(3) . 4_756
O7 Gd2 O2 83.5(3) 4_756 .
O7 Gd2 O2 82.4(3) . .
O2 Gd2 O2 160.6(4) 4_756 .
O7 Gd2 O9 154.7(4) 4_756 8_646
O7 Gd2 O9 99.2(5) . 8_646
O2 Gd2 O9 122.8(3) 4_756 8_646
O2 Gd2 O9 72.8(3) . 8_646
O7 Gd2 O9 99.2(5) 4_756 5_545
O7 Gd2 O9 154.7(4) . 5_545
O2 Gd2 O9 72.8(3) 4_756 5_545
O2 Gd2 O9 122.8(3) . 5_545
O9 Gd2 O9 86.6(7) 8_646 5_545
O7 Gd2 O8 153.4(3) 4_756 8_646
O7 Gd2 O8 82.5(4) . 8_646
O2 Gd2 O8 72.6(3) 4_756 8_646
O2 Gd2 O8 118.4(3) . 8_646
O9 Gd2 O8 51.6(3) 8_646 8_646
O9 Gd2 O8 82.0(5) 5_545 8_646
O7 Gd2 O8 82.5(4) 4_756 5_545
O7 Gd2 O8 153.4(3) . 5_545
O2 Gd2 O8 118.4(3) 4_756 5_545
O2 Gd2 O8 72.6(3) . 5_545
O9 Gd2 O8 82.0(5) 8_646 5_545
O9 Gd2 O8 51.6(3) 5_545 5_545
O8 Gd2 O8 117.0(5) 8_646 5_545
O7 Gd2 C10 178.8(4) 4_756 8_646
O7 Gd2 C10 93.3(4) . 8_646
O2 Gd2 C10 98.5(3) 4_756 8_646
O2 Gd2 C10 95.5(3) . 8_646
O9 Gd2 C10 24.6(4) 8_646 8_646
O9 Gd2 C10 81.8(5) 5_545 8_646
O8 Gd2 C10 27.2(3) 8_646 8_646
O8 Gd2 C10 97.7(4) 5_545 8_646
O7 Gd2 C10 93.3(4) 4_756 5_545
O7 Gd2 C10 178.8(4) . 5_545
O2 Gd2 C10 95.5(3) 4_756 5_545
O2 Gd2 C10 98.5(3) . 5_545
O9 Gd2 C10 81.8(5) 8_646 5_545
O9 Gd2 C10 24.6(4) 5_545 5_545
O8 Gd2 C10 97.7(4) 8_646 5_545
O8 Gd2 C10 27.2(3) 5_545 5_545
C10 Gd2 C10 87.4(6) 8_646 5_545
C1 O1 Gd1 170.5(11) . .
C1 O2 Gd2 139.8(10) . .
C2 O3 Gd1 96.8(11) . 5_545
C2 O4 Gd1 93.4(10) . 5_545
C7 O5 H5'A 106.4 . .
C7 O5 H5'B 103.9 . .
H5'A O5 H5'B 106.0 . .
C9 O6 Gd1 139.3(9) . .
C9 O7 Gd2 161.8(11) . .
C10 O8 Gd2 90.9(8) . 5_455
C10 O9 Gd2 95.4(8) . 5_455
C15 O10 H10A 103.1 . .
C15 O10 H10B 103.3 . .
H10A O10 H10B 105.2 . .
H1WA O1W H1WB 111.8 . .
C18 N1 C17 110.6(2) . .
C18 N1 H1A 109.5 . .
C17 N1 H1A 109.5 . .
C18 N1 H1B 109.5 . .
C17 N1 H1B 109.5 . .
H1A N1 H1B 108.1 . .
O1 C1 O2 125.6(13) . .
O1 C1 C3 117.8(12) . .
O2 C1 C3 116.6(12) . .
O3 C2 O4 119.5(16) . .
O3 C2 C5 122.1(15) . .
O4 C2 C5 117.8(15) . .
O3 C2 Gd1 58.7(9) . 5_545
O4 C2 Gd1 60.8(9) . 5_545
C5 C2 Gd1 169.7(11) . 5_545
C8 C3 C4 119.8(13) . .
C8 C3 C1 119.0(11) . .
C4 C3 C1 121.2(12) . .
C3 C4 C5 119.6(15) . .
C3 C4 H4 120.2 . .
C5 C4 H4 120.2 . .
C6 C5 C4 118.8(14) . .
C6 C5 C2 119.6(13) . .
C4 C5 C2 121.6(14) . .
C5 C6 C7 121.6(14) . .
C5 C6 H6 119.2 . .
C7 C6 H6 119.2 . .
C8 C7 C6 119.3(16) . .
C8 C7 O5 125.5(15) . .
C6 C7 O5 113.7(15) . .
C7 C8 C3 120.6(13) . .
C7 C8 H8 119.7 . .
C3 C8 H8 119.7 . .
O6 C9 O7 125.6(12) . .
O6 C9 C11 117.3(12) . .
O7 C9 C11 117.0(11) . .
O9 C10 O8 121.3(12) . .
O9 C10 C13 121.7(12) . .
O8 C10 C13 115.8(12) . .
O9 C10 Gd2 60.0(7) . 5_455
O8 C10 Gd2 61.9(7) . 5_455
C13 C10 Gd2 175.9(10) . 5_455
C12 C11 C16 122.7(13) . .
C12 C11 C9 120.4(12) . .
C16 C11 C9 116.8(12) . .
C11 C12 C13 119.1(14) . .
C11 C12 H12 120.4 . .
C13 C12 H12 120.4 . .
C12 C13 C14 119.9(13) . .
C12 C13 C10 121.9(12) . .
C14 C13 C10 118.0(12) . .
C15 C14 C13 120.9(14) . .
C15 C14 H14 119.5 . .
C13 C14 H14 119.6 . .
C14 C15 O10 114.3(16) . .
C14 C15 C16 118.4(15) . .
O10 C15 C16 122.9(16) . .
C11 C16 C15 117.9(14) . .
C11 C16 H16 121.0 . .
C15 C16 H16 121.0 . .
N1 C18 H18A 109.5 . .
N1 C18 H18B 109.3 . .
H18A C18 H18B 109.5 . .
N1 C18 H18C 109.7 . .
H18A C18 H18C 109.5 . .
H18B C18 H18C 109.5 . .
N1 C17 H17A 109.1 . .
N1 C17 H17B 108.0 . .
H17A C17 H17B 109.5 . .
N1 C17 H17C 111.3 . .
H17A C17 H17C 109.5 . .
H17B C17 H17C 109.5 . .

loop_
_geom_bond_atom_site_label_1
_geom_bond_atom_site_label_2
_geom_bond_distance
_geom_bond_site_symmetry_2
Gd1 O1 2.264(10) 3_576
Gd1 O1 2.264(10) .
Gd1 O6 2.357(9) .
Gd1 O6 2.357(9) 3_576
Gd1 O3 2.466(13) 5_455
Gd1 O3 2.466(13) 7_466
Gd1 O4 2.505(13) 5_455
Gd1 O4 2.505(14) 7_466
Gd1 C2 2.864(16) 5_455
Gd1 C2 2.864(16) 7_466
Gd2 O7 2.291(10) 4_756
Gd2 O7 2.291(10) .
Gd2 O2 2.354(9) 4_756
Gd2 O2 2.354(9) .
Gd2 O9 2.473(10) 8_646
Gd2 O9 2.473(10) 5_545
Gd2 O8 2.509(10) 8_646
Gd2 O8 2.509(10) 5_545
Gd2 C10 2.844(13) 8_646
Gd2 C10 2.844(13) 5_545
O1 C1 1.235(17) .
O2 C1 1.273(16) .
O3 C2 1.193(19) .
O3 Gd1 2.466(13) 5_545
O4 C2 1.246(19) .
O4 Gd1 2.505(13) 5_545
O5 C7 1.42(2) .
O5 H5'A 0.9599 .
O5 H5'B 0.9600 .
O6 C9 1.253(16) .
O7 C9 1.254(17) .
O8 C10 1.299(14) .
O8 Gd2 2.509(10) 5_455
O9 C10 1.188(17) .
O9 Gd2 2.473(10) 5_455
O10 C15 1.39(2) .
O10 H10A 0.9598 .
O10 H10B 0.9600 .
O1W H1WA 0.8000 .
O1W H1WB 0.8495 .
O2W H2WB 0.8500 .
O3W H3WB 0.7499 .
N1 C18 1.489(2) .
N1 C17 1.490(2) .
N1 H1A 0.9000 .
N1 H1B 0.9000 .
C1 C3 1.482(18) .
C2 C5 1.48(2) .
C2 Gd1 2.864(16) 5_545
C3 C8 1.389(18) .
C3 C4 1.399(17) .
C4 C5 1.40(2) .
C4 H4 0.9300 .
C5 C6 1.36(2) .
C6 C7 1.40(3) .
C6 H6 0.9300 .
C7 C8 1.35(2) .
C8 H8 0.9300 .
C9 C11 1.508(17) .
C10 C13 1.526(18) .
C10 Gd2 2.844(13) 5_455
C11 C12 1.362(17) .
C11 C16 1.391(19) .
C12 C13 1.39(2) .
C12 H12 0.9300 .
C13 C14 1.40(2) .
C14 C15 1.38(2) .
C14 H14 0.8201 .
C15 C16 1.43(2) .
C16 H16 0.9300 .
C18 H18A 0.8500 .
C18 H18B 0.9599 .
C18 H18C 0.8501 .
C17 H17A 0.9600 .
C17 H17B 0.9000 .
C17 H17C 0.8499 .
